data_7209769
loop_
_publ_author_name
'Wang, Guan-E'
'Xu, Gang'
'Li, Pei-Xin'
'Wang, Shuai-Hua'
'Wang, Ming-Sheng'
'Guo, Guo-Cong'
'Huang, Jin-Shun'

_publ_section_title
;
 Diplex single-crystal-to-single-crystal transformation by different
 inducement
;
_journal_issue 14
_journal_name_full CrystEngComm
_journal_page_first 2579
_journal_paper_doi 10.1039/c3ce40136g
_journal_volume 15
_journal_year 2013
_chemical_formula_moiety '(C20 H10 Cu I N4)(I3 Pb)(C1.5 H3.5 N0.5 O0.5)(H2 O)'
_chemical_formula_sum 'C21.5 H20.5 Cu I4 N4.5 O Pb'
_chemical_formula_weight 1136.25
_chemical_name_systematic
;
?
;
_space_group_IT_number 2
_symmetry_cell_setting triclinic
_symmetry_space_group_name_Hall '-P 1'
_symmetry_space_group_name_H-M 'P -1'
_atom_sites_solution_hydrogens geom
_atom_sites_solution_primary direct
_atom_sites_solution_secondary difmap
_audit_creation_method SHELXL-97
_cell_angle_alpha 104.946(3)
_cell_angle_beta 82.3390(10)
_cell_angle_gamma 68.821(3)
_cell_formula_units_Z 2
_cell_length_a 15.860(5)
_cell_length_b 14.713(5)
_cell_length_c 7.995(3)
_cell_measurement_reflns_used 4570
_cell_measurement_temperature 293(2)
_cell_measurement_theta_max 27.4855
_cell_measurement_theta_min 2.6568
_cell_volume 1626.8(10)
_computing_cell_refinement 'CrystalClear (Rigaku Inc., 2007)'
_computing_data_collection 'CrystalClear (Rigaku Inc., 2007)'
_computing_data_reduction 'CrystalClear (Rigaku Inc., 2007)'
_computing_publication_material 'Siemens SHELXTL^TM^ 5'
_computing_structure_refinement 'SHELXL-97 (Sheldrick, 1997)'
_computing_structure_solution 'SHELXS-97 (Sheldrick, 1990)'
_diffrn_ambient_temperature 293(2)
_diffrn_detector_area_resol_mean 28.5714
_diffrn_measured_fraction_theta_full 0.946
_diffrn_measured_fraction_theta_max 0.946
_diffrn_measurement_device_type 'Rigaku Ultrax-Saturn 70'
_diffrn_measurement_method CCD_Profile_fitting
_diffrn_radiation_monochromator graphite
_diffrn_radiation_source 'fine-focus sealed tube'
_diffrn_radiation_type MoK\a
_diffrn_radiation_wavelength 0.71073
_diffrn_reflns_av_R_equivalents 0.0417
_diffrn_reflns_av_sigmaI/netI 0.0580
_diffrn_reflns_limit_h_max 19
_diffrn_reflns_limit_h_min -19
_diffrn_reflns_limit_k_max 17
_diffrn_reflns_limit_k_min -17
_diffrn_reflns_limit_l_max 9
_diffrn_reflns_limit_l_min -9
_diffrn_reflns_number 11996
_diffrn_reflns_theta_full 25.50
_diffrn_reflns_theta_max 25.50
_diffrn_reflns_theta_min 2.66
_exptl_absorpt_coefficient_mu 9.636
_exptl_absorpt_correction_T_max 0.6444
_exptl_absorpt_correction_T_min 0.4458
_exptl_absorpt_correction_type multi-scan
_exptl_absorpt_process_details 'Sphere (Rigaku CrystalClear)'
_exptl_crystal_colour 'dark green'
_exptl_crystal_density_diffrn 2.320
_exptl_crystal_density_method 'not measured'
_exptl_crystal_description sheet
_exptl_crystal_F_000 1024
_exptl_crystal_size_max 0.10
_exptl_crystal_size_mid 0.05
_exptl_crystal_size_min 0.05
_refine_diff_density_max 1.695
_refine_diff_density_min -1.062
_refine_diff_density_rms 0.170
_refine_ls_extinction_method none
_refine_ls_goodness_of_fit_ref 0.992
_refine_ls_hydrogen_treatment mixed
_refine_ls_matrix_type full
_refine_ls_number_parameters 334
_refine_ls_number_reflns 5724
_refine_ls_number_restraints 21
_refine_ls_restrained_S_all 0.999
_refine_ls_R_factor_all 0.0417
_refine_ls_R_factor_gt 0.0368
_refine_ls_shift/su_max 0.066
_refine_ls_shift/su_mean 0.001
_refine_ls_structure_factor_coef Fsqd
_refine_ls_weighting_details 'calc w=1/[\s^2^(Fo^2^)+(0.0504P)^2^+0.0000P] where P=(Fo^2^+2Fc^2^)/3'
_refine_ls_weighting_scheme calc
_refine_ls_wR_factor_gt 0.0941
_refine_ls_wR_factor_ref 0.0954
_reflns_number_gt 4617
_reflns_number_total 5724
_reflns_threshold_expression >2sigma(I)
_cod_data_source_file c3ce40136g.txt
_cod_data_source_block 1
_cod_depositor_comments
;
The following automatic conversions were performed:

'_exptl_absorpt_correction_type' value 'Multi-scan' changed to
'multi-scan' according to
/home/saulius/struct/CIF-dictionaries/cif_core.dic dictionary named
'cif_core.dic' version 2.4.2 from 2011-04-26.

Automatic conversion script
Id: cif_fix_values 1891 2012-01-12 08:04:46Z andrius 
;
_cod_original_cell_volume 1626.8(9)
_cod_original_sg_symbol_Hall '-p 1'
_cod_original_sg_symbol_H-M 'p -1'
_cod_original_formula_sum 'C21.50 H20.50 Cu I4 N4.50 O Pb'
_cod_database_code 7209769

loop_
_symmetry_equiv_pos_as_xyz
'x, y, z'
'-x, -y, -z'

loop_
_atom_site_label
_atom_site_type_symbol
_atom_site_fract_x
_atom_site_fract_y
_atom_site_fract_z
_atom_site_U_iso_or_equiv
_atom_site_adp_type
_atom_site_occupancy
_atom_site_symmetry_multiplicity
_atom_site_calc_flag
_atom_site_refinement_flags
Pb1 Pb 0.5000 0.5000 0.0000 0.03946(8) Uani 1 2 d S
Pb2 Pb 0.5000 0.5000 -0.5000 0.03999(8) Uani 1 2 d S
I1 I 0.48660(3) 0.32866(3) 0.17213(5) 0.05451(11) Uani 1 1 d .
I2 I 0.36377(3) 0.67489(3) 0.36752(5) 0.05152(12) Uani 1 1 d .
I3 I 0.33676(3) 0.50168(3) -0.20546(5) 0.04656(10) Uani 1 1 d .
I4 I -0.04768(3) 0.73384(3) 1.04930(6) 0.05952(11) Uani 1 1 d .
Cu1 Cu -0.02210(5) 0.77055(4) 0.74078(9) 0.03931(17) Uani 1 1 d .
C11 C 0.1472(5) 0.6136(4) 0.4219(8) 0.0577(19) Uani 1 1 d .
H11A H 0.1834 0.6431 0.4776 0.069 Uiso 1 1 calc R
C12 C 0.1889(6) 0.5348(5) 0.2596(9) 0.068(2) Uani 1 1 d .
H12A H 0.2523 0.5113 0.2075 0.082 Uiso 1 1 calc R
C13 C 0.1364(5) 0.4921(4) 0.1774(8) 0.060(2) Uani 1 1 d .
H13A H 0.1628 0.4403 0.0664 0.072 Uiso 1 1 calc R
C14 C 0.0444(5) 0.5258(4) 0.2586(7) 0.0513(17) Uani 1 1 d .
H14A H 0.0087 0.4943 0.2060 0.062 Uiso 1 1 calc R
C15 C 0.0040(4) 0.6061(4) 0.4178(7) 0.0413(15) Uani 1 1 d .
C16 C -0.0950(4) 0.6503(4) 0.5133(7) 0.0404(14) Uani 1 1 d .
C17 C -0.1597(5) 0.6169(4) 0.4544(8) 0.0559(17) Uani 1 1 d .
H17A H -0.1423 0.5645 0.3454 0.067 Uiso 1 1 calc R
C18 C -0.2473(5) 0.6598(5) 0.5534(10) 0.0683(19) Uani 1 1 d .
H18A H -0.2907 0.6359 0.5150 0.082 Uiso 1 1 calc R
C19 C -0.2741(5) 0.7391(5) 0.7122(10) 0.065(2) Uani 1 1 d .
H19A H -0.3355 0.7704 0.7812 0.078 Uiso 1 1 calc R
C20 C -0.2083(4) 0.7705(4) 0.7653(9) 0.0512(16) Uani 1 1 d .
H20A H -0.2253 0.8239 0.8728 0.061 Uiso 1 1 calc R
C21 C 0.1545(4) 0.7655(4) 0.8292(8) 0.0476(16) Uani 1 1 d .
H21A H 0.1635 0.7010 0.8382 0.057 Uiso 1 1 calc R
C22 C 0.2223(4) 0.8006(5) 0.8564(9) 0.0547(18) Uani 1 1 d .
H22A H 0.2766 0.7600 0.8801 0.066 Uiso 1 1 calc R
C23 C 0.2088(5) 0.8942(5) 0.8480(8) 0.0600(19) Uani 1 1 d .
H23A H 0.2539 0.9195 0.8677 0.072 Uiso 1 1 calc R
C24 C 0.1278(4) 0.9542(4) 0.8101(8) 0.0495(16) Uani 1 1 d .
H24A H 0.1176 1.0196 0.8047 0.059 Uiso 1 1 calc R
C25 C 0.0638(4) 0.9137(4) 0.7811(7) 0.0355(13) Uani 1 1 d .
C26 C -0.0248(4) 0.9681(4) 0.7353(7) 0.0372(14) Uani 1 1 d .
C27 C -0.0533(5) 1.0676(4) 0.7256(8) 0.0494(17) Uani 1 1 d .
H27A H -0.0166 1.1042 0.7474 0.059 Uiso 1 1 calc R
C28 C -0.1358(5) 1.1101(4) 0.6837(9) 0.0557(19) Uani 1 1 d .
H28A H -0.1555 1.1761 0.6752 0.067 Uiso 1 1 calc R
C29 C -0.1898(5) 1.0566(4) 0.6540(9) 0.0579(19) Uani 1 1 d .
H29A H -0.2467 1.0855 0.6267 0.069 Uiso 1 1 calc R
C30 C -0.1582(4) 0.9594(4) 0.6655(9) 0.0532(17) Uani 1 1 d .
H30A H -0.1947 0.9226 0.6434 0.064 Uiso 1 1 calc R
C31 C -0.4676(7) 0.8221(10) 0.3446(19) 0.177(9) Uani 0.50 1 d PDU
H31A H -0.4420 0.7871 0.2182 0.265 Uiso 0.50 1 calc PR
H31B H -0.5270 0.8782 0.3656 0.265 Uiso 0.50 1 calc PR
H31C H -0.4755 0.7745 0.4010 0.265 Uiso 0.50 1 calc PR
C32 C -0.3379(9) 0.8249(14) 0.2691(13) 0.186(9) Uani 0.50 1 d PD
H32A H -0.2918 0.8498 0.2998 0.279 Uiso 0.50 1 calc PR
H32B H -0.3610 0.8493 0.1768 0.279 Uiso 0.50 1 calc PR
H32C H -0.3101 0.7507 0.2271 0.279 Uiso 0.50 1 calc PR
C33 C -0.4188(7) 0.9143(9) 0.5855(10) 0.121(6) Uani 0.50 1 d PDU
H33A H -0.4650 0.9210 0.6787 0.145 Uiso 0.50 1 calc PR
N11 N 0.0558(3) 0.6493(3) 0.5023(6) 0.0431(12) Uani 1 1 d .
N12 N -0.1208(3) 0.7274(3) 0.6690(6) 0.0417(12) Uani 1 1 d .
N21 N 0.0763(3) 0.8188(3) 0.7907(6) 0.0378(12) Uani 1 1 d .
N22 N -0.0784(3) 0.9144(3) 0.7063(6) 0.0401(12) Uani 1 1 d .
N31 N -0.4085(5) 0.8596(6) 0.4137(10) 0.050(3) Uani 0.50 1 d PD
O31 O -0.3586(7) 0.9585(8) 0.6143(19) 0.110(4) Uani 0.50 1 d PD
O1W O -0.3869(7) 1.0237(7) 0.9690(15) 0.137(6) Uani 0.50 1 d PD
H1WA H -0.3431(16) 0.995(2) 1.013(4) 0.206 Uiso 0.50 1 d PD
H1WB H -0.365(2) 1.053(2) 0.908(5) 0.206 Uiso 0.50 1 d PD

loop_
_atom_site_aniso_label
_atom_site_aniso_U_11
_atom_site_aniso_U_22
_atom_site_aniso_U_33
_atom_site_aniso_U_23
_atom_site_aniso_U_13
_atom_site_aniso_U_12
Pb1 0.03574(16) 0.05013(14) 0.03179(15) 0.01683(11) -0.00836(12) -0.01474(13)
Pb2 0.03761(16) 0.04938(15) 0.03234(15) 0.01662(11) -0.00899(12) -0.01508(13)
I1 0.0623(2) 0.05945(19) 0.0545(2) 0.02143(16) -0.01572(19) -0.03697(18)
I2 0.0386(2) 0.0500(2) 0.0469(2) 0.01476(16) -0.00293(18) -0.00098(17)
I3 0.03503(19) 0.05950(19) 0.0462(2) 0.01906(16) -0.01101(16) -0.01937(16)
I4 0.0859(3) 0.05923(19) 0.0603(2) 0.03125(16) -0.0323(2) -0.04682(18)
Cu1 0.0335(3) 0.0336(3) 0.0484(4) 0.0092(3) -0.0110(3) -0.0140(3)
C11 0.052(4) 0.055(3) 0.054(4) 0.012(3) 0.006(3) -0.020(3)
C12 0.067(5) 0.058(3) 0.058(4) 0.011(3) 0.017(4) -0.018(3)
C13 0.079(5) 0.046(3) 0.034(3) 0.005(2) 0.001(3) -0.014(3)
C14 0.077(4) 0.042(3) 0.038(3) 0.014(2) -0.019(3) -0.026(3)
C15 0.055(3) 0.034(2) 0.038(3) 0.017(2) -0.010(3) -0.020(2)
C16 0.047(3) 0.036(2) 0.051(3) 0.022(2) -0.020(3) -0.024(2)
C17 0.070(4) 0.059(3) 0.055(4) 0.021(3) -0.033(3) -0.038(3)
C18 0.069(4) 0.092(4) 0.078(4) 0.036(3) -0.037(3) -0.057(3)
C19 0.041(3) 0.073(4) 0.089(5) 0.031(3) -0.015(3) -0.030(3)
C20 0.043(3) 0.055(3) 0.057(4) 0.014(3) -0.013(3) -0.025(3)
C21 0.037(3) 0.040(3) 0.056(4) 0.009(2) -0.014(3) -0.010(2)
C22 0.032(3) 0.057(3) 0.058(4) 0.005(3) -0.008(3) -0.010(3)
C23 0.049(3) 0.077(4) 0.051(4) 0.001(3) -0.006(3) -0.039(3)
C24 0.052(3) 0.055(3) 0.047(3) 0.010(2) -0.007(3) -0.035(3)
C25 0.032(3) 0.043(2) 0.027(3) 0.004(2) -0.002(2) -0.017(2)
C26 0.038(3) 0.035(2) 0.032(3) 0.011(2) -0.001(2) -0.012(2)
C27 0.060(4) 0.040(3) 0.045(3) 0.012(2) -0.009(3) -0.020(3)
C28 0.056(4) 0.043(3) 0.061(4) 0.028(3) -0.013(3) -0.005(3)
C29 0.056(4) 0.048(3) 0.069(4) 0.024(3) -0.032(3) -0.012(3)
C30 0.044(3) 0.052(3) 0.064(4) 0.022(3) -0.022(3) -0.016(3)
C31 0.183(16) 0.069(9) 0.248(16) 0.075(10) -0.015(13) -0.017(10)
C32 0.085(15) 0.272(14) 0.242(16) 0.236(12) -0.016(12) -0.023(14)
C33 0.118(9) 0.099(7) 0.138(8) 0.074(6) -0.046(7) -0.007(6)
N11 0.044(3) 0.040(2) 0.046(3) 0.0125(19) -0.008(2) -0.020(2)
N12 0.040(2) 0.043(2) 0.042(3) 0.0111(19) -0.010(2) -0.0180(19)
N21 0.030(2) 0.0305(19) 0.047(3) 0.0097(18) -0.011(2) -0.0069(18)
N22 0.042(2) 0.036(2) 0.042(2) 0.0122(18) -0.018(2) -0.0138(19)
N31 0.069(6) 0.024(4) 0.058(6) 0.012(4) -0.046(5) -0.011(4)
O31 0.068(6) 0.108(7) 0.191(11) 0.074(7) -0.082(7) -0.044(6)
O1W 0.120(11) 0.060(6) 0.145(11) -0.041(7) 0.053(9) -0.023(7)

loop_
_atom_type_symbol
_atom_type_description
_atom_type_scat_dispersion_real
_atom_type_scat_dispersion_imag
_atom_type_scat_source
C C 0.0033 0.0016 'International Tables Vol C Tables 4.2.6.8 and 6.1.1.4'
H H 0.0000 0.0000 'International Tables Vol C Tables 4.2.6.8 and 6.1.1.4'
N N 0.0061 0.0033 'International Tables Vol C Tables 4.2.6.8 and 6.1.1.4'
Cu Cu 0.3201 1.2651 'International Tables Vol C Tables 4.2.6.8 and 6.1.1.4'
I I -0.4742 1.8119 'International Tables Vol C Tables 4.2.6.8 and 6.1.1.4'
Pb Pb -3.3944 10.1111 'International Tables Vol C Tables 4.2.6.8 and 6.1.1.4'
O O 0.0106 0.0060 'International Tables Vol C Tables 4.2.6.8 and 6.1.1.4'

loop_
_geom_angle_atom_site_label_1
_geom_angle_atom_site_label_2
_geom_angle_atom_site_label_3
_geom_angle
_geom_angle_site_symmetry_1
_geom_angle_site_symmetry_3
I2 Pb1 I2 180.00(2) 2_665 .
I2 Pb1 I1 91.68(3) 2_665 .
I2 Pb1 I1 88.32(3) . .
I2 Pb1 I1 88.32(3) 2_665 2_665
I2 Pb1 I1 91.68(3) . 2_665
I1 Pb1 I1 180.000(6) . 2_665
I2 Pb1 I3 84.13(2) 2_665 .
I2 Pb1 I3 95.87(2) . .
I1 Pb1 I3 95.059(17) . .
I1 Pb1 I3 84.941(17) 2_665 .
I2 Pb1 I3 95.87(2) 2_665 2_665
I2 Pb1 I3 84.13(2) . 2_665
I1 Pb1 I3 84.941(17) . 2_665
I1 Pb1 I3 95.059(17) 2_665 2_665
I3 Pb1 I3 180.0 . 2_665
I1 Pb2 I1 180.0 1_554 2_665
I1 Pb2 I2 91.96(3) 1_554 2_665
I1 Pb2 I2 88.04(3) 2_665 2_665
I1 Pb2 I2 88.04(3) 1_554 1_554
I1 Pb2 I2 91.96(3) 2_665 1_554
I2 Pb2 I2 180.00(2) 2_665 1_554
I1 Pb2 I3 95.17(2) 1_554 .
I1 Pb2 I3 84.83(2) 2_665 .
I2 Pb2 I3 83.80(2) 2_665 .
I2 Pb2 I3 96.20(2) 1_554 .
I1 Pb2 I3 84.83(2) 1_554 2_664
I1 Pb2 I3 95.17(2) 2_665 2_664
I2 Pb2 I3 96.20(2) 2_665 2_664
I2 Pb2 I3 83.80(2) 1_554 2_664
I3 Pb2 I3 180.000(1) . 2_664
Pb1 I1 Pb2 76.62(3) . 1_556
Pb1 I2 Pb2 76.77(2) . 1_556
Pb1 I3 Pb2 76.05(3) . .
N21 Cu1 N12 174.0(2) . .
N21 Cu1 N22 80.39(18) . .
N12 Cu1 N22 95.31(19) . .
N21 Cu1 N11 98.16(18) . .
N12 Cu1 N11 79.67(18) . .
N22 Cu1 N11 113.47(18) . .
N21 Cu1 I4 93.75(14) . .
N12 Cu1 I4 92.14(14) . .
N22 Cu1 I4 125.86(12) . .
N11 Cu1 I4 120.63(13) . .
N11 C11 C12 122.3(7) . .
N11 C11 H11A 118.9 . .
C12 C11 H11A 118.9 . .
C13 C12 C11 119.1(7) . .
C13 C12 H12A 120.5 . .
C11 C12 H12A 120.5 . .
C12 C13 C14 119.4(6) . .
C12 C13 H13A 120.3 . .
C14 C13 H13A 120.3 . .
C13 C14 C15 120.4(6) . .
C13 C14 H14A 119.8 . .
C15 C14 H14A 119.8 . .
N11 C15 C14 120.9(6) . .
N11 C15 C16 114.4(4) . .
C14 C15 C16 124.7(6) . .
N12 C16 C17 119.9(5) . .
N12 C16 C15 115.8(5) . .
C17 C16 C15 124.4(5) . .
C18 C17 C16 119.9(6) . .
C18 C17 H17A 120.1 . .
C16 C17 H17A 120.1 . .
C17 C18 C19 120.4(7) . .
C17 C18 H18A 119.8 . .
C19 C18 H18A 119.8 . .
C20 C19 C18 118.0(6) . .
C20 C19 H19A 121.0 . .
C18 C19 H19A 121.0 . .
N12 C20 C19 122.0(6) . .
N12 C20 H20A 119.0 . .
C19 C20 H20A 119.0 . .
N21 C21 C22 123.4(6) . .
N21 C21 H21A 118.3 . .
C22 C21 H21A 118.3 . .
C23 C22 C21 118.7(6) . .
C23 C22 H22A 120.6 . .
C21 C22 H22A 120.6 . .
C22 C23 C24 120.5(6) . .
C22 C23 H23A 119.8 . .
C24 C23 H23A 119.8 . .
C25 C24 C23 117.8(6) . .
C25 C24 H24A 121.1 . .
C23 C24 H24A 121.1 . .
N21 C25 C24 122.3(5) . .
N21 C25 C26 114.1(5) . .
C24 C25 C26 123.5(5) . .
N22 C26 C27 121.2(5) . .
N22 C26 C25 115.1(4) . .
C27 C26 C25 123.7(5) . .
C28 C27 C26 118.8(6) . .
C28 C27 H27A 120.6 . .
C26 C27 H27A 120.6 . .
C27 C28 C29 120.4(6) . .
C27 C28 H28A 119.8 . .
C29 C28 H28A 119.8 . .
C28 C29 C30 118.2(6) . .
C28 C29 H29A 120.9 . .
C30 C29 H29A 120.9 . .
N22 C30 C29 123.9(6) . .
N22 C30 H30A 118.1 . .
C29 C30 H30A 118.1 . .
N31 C31 H31A 109.5 . .
N31 C31 H31B 109.5 . .
H31A C31 H31B 109.5 . .
N31 C31 H31C 109.5 . .
H31A C31 H31C 109.5 . .
H31B C31 H31C 109.5 . .
N31 C32 H32A 109.5 . .
N31 C32 H32B 109.5 . .
H32A C32 H32B 109.5 . .
N31 C32 H32C 109.5 . .
H32A C32 H32C 109.5 . .
H32B C32 H32C 109.5 . .
O31 C33 N31 116.5(10) . .
O31 C33 H33A 121.8 . .
N31 C33 H33A 121.8 . .
C11 N11 C15 117.9(5) . .
C11 N11 Cu1 128.5(4) . .
C15 N11 Cu1 113.4(4) . .
C20 N12 C16 119.8(5) . .
C20 N12 Cu1 123.5(4) . .
C16 N12 Cu1 116.6(4) . .
C21 N21 C25 117.3(5) . .
C21 N21 Cu1 125.5(4) . .
C25 N21 Cu1 117.2(4) . .
C30 N22 C26 117.6(5) . .
C30 N22 Cu1 129.2(4) . .
C26 N22 Cu1 113.1(4) . .
C32 N31 C33 130.4(9) . .
C32 N31 C31 101.3(11) . .
C33 N31 C31 128.3(8) . .
H1WA O1W H1WB 104(2) . .

loop_
_geom_bond_atom_site_label_1
_geom_bond_atom_site_label_2
_geom_bond_distance
_geom_bond_site_symmetry_2
Pb1 I2 3.2115(8) 2_665
Pb1 I2 3.2115(8) .
Pb1 I1 3.2238(9) .
Pb1 I1 3.2238(9) 2_665
Pb1 I3 3.2420(9) .
Pb1 I3 3.2420(9) 2_665
Pb2 I1 3.2247(8) 1_554
Pb2 I1 3.2247(8) 2_665
Pb2 I2 3.2265(8) 2_665
Pb2 I2 3.2265(8) 1_554
Pb2 I3 3.2476(9) .
Pb2 I3 3.2476(9) 2_664
I1 Pb2 3.2247(8) 1_556
I2 Pb2 3.2265(8) 1_556
I4 Cu1 2.6682(11) .
Cu1 N21 1.980(5) .
Cu1 N12 1.988(5) .
Cu1 N22 2.086(4) .
Cu1 N11 2.090(4) .
C11 N11 1.349(8) .
C11 C12 1.381(8) .
C11 H11A 0.9300 .
C12 C13 1.353(11) .
C12 H12A 0.9300 .
C13 C14 1.362(10) .
C13 H13A 0.9300 .
C14 C15 1.373(7) .
C14 H14A 0.9300 .
C15 N11 1.357(8) .
C15 C16 1.468(8) .
C16 N12 1.344(6) .
C16 C17 1.375(9) .
C17 C18 1.331(9) .
C17 H17A 0.9300 .
C18 C19 1.374(9) .
C18 H18A 0.9300 .
C19 C20 1.361(9) .
C19 H19A 0.9300 .
C20 N12 1.321(7) .
C20 H20A 0.9300 .
C21 N21 1.331(7) .
C21 C22 1.369(9) .
C21 H21A 0.9300 .
C22 C23 1.336(9) .
C22 H22A 0.9300 .
C23 C24 1.395(9) .
C23 H23A 0.9300 .
C24 C25 1.367(8) .
C24 H24A 0.9300 .
C25 N21 1.361(7) .
C25 C26 1.491(8) .
C26 N22 1.359(7) .
C26 C27 1.394(7) .
C27 C28 1.361(9) .
C27 H27A 0.9300 .
C28 C29 1.362(10) .
C28 H28A 0.9300 .
C29 C30 1.367(8) .
C29 H29A 0.9300 .
C30 N22 1.326(8) .
C30 H30A 0.9300 .
C31 N31 1.356(8) .
C31 H31A 0.9600 .
C31 H31B 0.9600 .
C31 H31C 0.9600 .
C32 N31 1.338(8) .
C32 H32A 0.9600 .
C32 H32B 0.9600 .
C32 H32C 0.9600 .
C33 O31 1.350(9) .
C33 N31 1.355(7) .
C33 H33A 0.9300 .
O1W H1WA 0.847(10) .
O1W H1WB 0.850(10) .
